data_4084685
loop_
_publ_author_name
'Axtell, Jonathan C.'
'Schrock, Richard R.'
'M\"uller, Peter'
'Smith, Stacey J.'
'Hoveyda, Amir H.'

_publ_section_title
;
 Synthesis of Tungsten Imido Alkylidene Complexes that Contain an
 Electron-Withdrawing Imido Ligand.
;
_journal_issue 19
_journal_name_full Organometallics
_journal_page_first 5342
_journal_page_last 5348
_journal_paper_doi 10.1021/om5006676
_journal_volume 33
_journal_year 2014
_chemical_formula_sum 'C18 H24 Cl5 F6 N O8 S2 W'
_chemical_formula_weight 921.60
_chemical_name_systematic
; 
 ? 
;
_space_group_IT_number 14
_symmetry_cell_setting monoclinic
_symmetry_space_group_name_Hall '-P 2ybc'
_symmetry_space_group_name_H-M 'P 1 21/c 1'
_atom_sites_solution_hydrogens geom
_atom_sites_solution_primary direct
_atom_sites_solution_secondary difmap
_audit_creation_method SHELXL-97
_cell_angle_alpha 90.00
_cell_angle_beta 92.5210(10)
_cell_angle_gamma 90.00
_cell_formula_units_Z 4
_cell_length_a 9.7487(7)
_cell_length_b 20.1371(14)
_cell_length_c 15.5354(11)
_cell_measurement_reflns_used 9844
_cell_measurement_temperature 100(2)
_cell_measurement_theta_max 31.56
_cell_measurement_theta_min 2.41
_cell_volume 3046.8(4)
_computing_cell_refinement 'SAINT 7.46A (Bruker-AXS, 2011)'
_computing_data_collection 'APEX2 v2011.4.0 (Bruker-AXS, 2011)'
_computing_data_reduction 'SAINT 7.46A (Bruker-AXS, 2011)'
_computing_molecular_graphics 'Bruker SHELXTL'
_computing_publication_material 'Bruker SHELXTL'
_computing_structure_refinement 'SHELXL-97 (Sheldrick, 2008)'
_computing_structure_solution 'SHELXS-97 (Sheldrick, 2008)'
_diffrn_ambient_temperature 100(2)
_diffrn_detector_area_resol_mean 8.3
_diffrn_measured_fraction_theta_full 1.000
_diffrn_measured_fraction_theta_max 1.000
_diffrn_measurement_device_type 'Bruker Smart APEX2 CCD'
_diffrn_measurement_method '\f and \w scans'
_diffrn_radiation_monochromator 'Incoatech I\mS multilayer optics'
_diffrn_radiation_source 'I\mS micro-focus sealed tube'
_diffrn_radiation_type MoK\a
_diffrn_radiation_wavelength 0.71073
_diffrn_reflns_av_R_equivalents 0.0414
_diffrn_reflns_av_sigmaI/netI 0.0133
_diffrn_reflns_limit_h_max 14
_diffrn_reflns_limit_h_min -14
_diffrn_reflns_limit_k_max 29
_diffrn_reflns_limit_k_min -29
_diffrn_reflns_limit_l_max 22
_diffrn_reflns_limit_l_min -22
_diffrn_reflns_number 212424
_diffrn_reflns_theta_full 31.50
_diffrn_reflns_theta_max 31.50
_diffrn_reflns_theta_min 1.66
_exptl_absorpt_coefficient_mu 4.446
_exptl_absorpt_correction_T_max 0.5749
_exptl_absorpt_correction_T_min 0.4553
_exptl_absorpt_correction_type multi-scan
_exptl_absorpt_process_details 'SADABS (Sheldrick, 2009)'
_exptl_crystal_colour yellow
_exptl_crystal_density_diffrn 2.009
_exptl_crystal_density_method 'not measured'
_exptl_crystal_description block
_exptl_crystal_F_000 1792
_exptl_crystal_size_max 0.21
_exptl_crystal_size_mid 0.16
_exptl_crystal_size_min 0.14
_refine_diff_density_max 1.548
_refine_diff_density_min -0.685
_refine_diff_density_rms 0.073
_refine_ls_extinction_method none
_refine_ls_goodness_of_fit_ref 1.030
_refine_ls_hydrogen_treatment mixed
_refine_ls_matrix_type full
_refine_ls_number_parameters 378
_refine_ls_number_reflns 10153
_refine_ls_number_restraints 1
_refine_ls_restrained_S_all 1.030
_refine_ls_R_factor_all 0.0164
_refine_ls_R_factor_gt 0.0148
_refine_ls_shift/su_max 0.005
_refine_ls_shift/su_mean 0.000
_refine_ls_structure_factor_coef Fsqd
_refine_ls_weighting_details 'calc w=1/[\s^2^(Fo^2^)+(0.0133P)^2^+2.7316P] where P=(Fo^2^+2Fc^2^)/3'
_refine_ls_weighting_scheme calc
_refine_ls_wR_factor_gt 0.0345
_refine_ls_wR_factor_ref 0.0350
_reflns_number_gt 9581
_reflns_number_total 10153
_reflns_threshold_expression >2sigma(I)
_cod_data_source_file om5006676_si_001.cif
_cod_data_source_block X8_12199
_cod_depositor_comments
;
The following automatic conversions were performed:

'_symmetry_cell_setting' value 'Monoclinic' changed to 'monoclinic'
according to
/usr/data/users/saulius/crontab/automatic-downloads/current/ACS/lib/dictionaries/cif_core.dic
dictionary named 'cif_core.dic' version 2.4.2 from 2011-04-26.

Automatic conversion script
Id: cif_fix_values 2827 2014-09-09 07:05:25Z andrius 
;
_cod_original_sg_symbol_H-M P2(1)/c
_cod_database_code 4084685

loop_
_symmetry_equiv_pos_as_xyz
'x, y, z'
'-x, y+1/2, -z+1/2'
'-x, -y, -z'
'x, -y-1/2, z-1/2'

loop_
_atom_site_label
_atom_site_type_symbol
_atom_site_fract_x
_atom_site_fract_y
_atom_site_fract_z
_atom_site_U_iso_or_equiv
_atom_site_adp_type
_atom_site_occupancy
_atom_site_symmetry_multiplicity
_atom_site_calc_flag
_atom_site_refinement_flags
W1 W 0.811273(5) 0.801302(2) 0.501561(3) 0.01046(2) Uani 1 1 d .
C1 C 0.94716(15) 0.80637(7) 0.41616(9) 0.0150(2) Uani 1 1 d D
H1 H 0.919(2) 0.7787(9) 0.3671(11) 0.018 Uiso 1 1 d D
C2 C 1.08395(15) 0.83801(7) 0.39971(9) 0.0170(3) Uani 1 1 d .
C3 C 1.07740(17) 0.86698(8) 0.30802(10) 0.0229(3) Uani 1 1 d .
H3A H 1.0565 0.8314 0.2664 0.034 Uiso 1 1 calc R
H3B H 1.1661 0.8870 0.2959 0.034 Uiso 1 1 calc R
H3C H 1.0054 0.9009 0.3034 0.034 Uiso 1 1 calc R
C4 C 1.12377(17) 0.89367(8) 0.46333(11) 0.0236(3) Uani 1 1 d .
H4A H 1.0525 0.9280 0.4610 0.035 Uiso 1 1 calc R
H4B H 1.2115 0.9131 0.4479 0.035 Uiso 1 1 calc R
H4C H 1.1328 0.8754 0.5218 0.035 Uiso 1 1 calc R
C5 C 1.19493(16) 0.78381(9) 0.40517(11) 0.0231(3) Uani 1 1 d .
H5A H 1.2030 0.7664 0.4641 0.035 Uiso 1 1 calc R
H5B H 1.2831 0.8027 0.3897 0.035 Uiso 1 1 calc R
H5C H 1.1695 0.7478 0.3652 0.035 Uiso 1 1 calc R
C6 C 0.49178(16) 0.79019(9) 0.56745(11) 0.0251(3) Uani 1 1 d .
H6A H 0.4553 0.7655 0.5171 0.038 Uiso 1 1 calc R
H6B H 0.4873 0.8379 0.5554 0.038 Uiso 1 1 calc R
H6C H 0.4370 0.7801 0.6172 0.038 Uiso 1 1 calc R
O1 O 0.63192(10) 0.77120(5) 0.58598(7) 0.01636(19) Uani 1 1 d .
C7 C 0.64422(16) 0.70335(7) 0.61399(10) 0.0198(3) Uani 1 1 d .
H7A H 0.6064 0.6731 0.5687 0.024 Uiso 1 1 calc R
H7B H 0.5929 0.6965 0.6669 0.024 Uiso 1 1 calc R
C8 C 0.79332(16) 0.68973(8) 0.63152(10) 0.0193(3) Uani 1 1 d .
H8A H 0.8284 0.7160 0.6817 0.023 Uiso 1 1 calc R
H8B H 0.8078 0.6420 0.6445 0.023 Uiso 1 1 calc R
O2 O 0.86559(11) 0.70832(5) 0.55445(7) 0.01521(19) Uani 1 1 d .
C9 C 0.97755(17) 0.66468(8) 0.53513(11) 0.0241(3) Uani 1 1 d .
H9A H 1.0451 0.6643 0.5837 0.036 Uiso 1 1 calc R
H9B H 1.0212 0.6805 0.4833 0.036 Uiso 1 1 calc R
H9C H 0.9423 0.6196 0.5252 0.036 Uiso 1 1 calc R
S1 S 0.63466(4) 0.897335(17) 0.36485(2) 0.01531(6) Uani 1 1 d .
O11 O 0.48947(12) 0.89778(6) 0.34994(8) 0.0258(2) Uani 1 1 d .
O12 O 0.71924(13) 0.87327(6) 0.29880(7) 0.0242(2) Uani 1 1 d .
O13 O 0.67371(10) 0.87055(5) 0.45278(6) 0.01536(18) Uani 1 1 d .
C11 C 0.68276(16) 0.98455(7) 0.37982(10) 0.0200(3) Uani 1 1 d .
F11 F 0.81591(10) 0.99006(5) 0.39975(7) 0.0303(2) Uani 1 1 d .
F12 F 0.65485(13) 1.01766(5) 0.30706(7) 0.0330(2) Uani 1 1 d .
F13 F 0.61303(11) 1.01223(5) 0.44179(7) 0.0273(2) Uani 1 1 d .
S2 S 0.69050(4) 0.679747(17) 0.36062(2) 0.01568(6) Uani 1 1 d .
O21 O 0.72049(13) 0.61908(6) 0.40535(8) 0.0267(2) Uani 1 1 d .
O22 O 0.76156(13) 0.69336(6) 0.28411(8) 0.0245(2) Uani 1 1 d .
O23 O 0.68259(11) 0.73786(5) 0.41890(7) 0.01664(19) Uani 1 1 d .
C21 C 0.50963(17) 0.67388(9) 0.32559(11) 0.0246(3) Uani 1 1 d .
F21 F 0.43094(11) 0.66248(6) 0.39164(8) 0.0354(2) Uani 1 1 d .
F22 F 0.49163(12) 0.62418(6) 0.26980(8) 0.0417(3) Uani 1 1 d .
F23 F 0.46688(11) 0.72977(6) 0.28774(7) 0.0319(2) Uani 1 1 d .
N1 N 0.88969(12) 0.84860(6) 0.58317(7) 0.0134(2) Uani 1 1 d .
C31 C 0.93741(14) 0.88112(7) 0.65657(9) 0.0133(2) Uani 1 1 d .
C32 C 1.05615(14) 0.86058(7) 0.70345(9) 0.0159(2) Uani 1 1 d .
C33 C 1.10209(15) 0.89154(8) 0.77902(9) 0.0181(3) Uani 1 1 d .
H33 H 1.1834 0.8771 0.8094 0.022 Uiso 1 1 calc R
C34 C 1.02630(15) 0.94409(7) 0.80894(9) 0.0175(3) Uani 1 1 d .
C35 C 0.90783(15) 0.96634(7) 0.76558(9) 0.0172(3) Uani 1 1 d .
H35 H 0.8573 1.0026 0.7872 0.021 Uiso 1 1 calc R
C36 C 0.86465(14) 0.93467(7) 0.69022(9) 0.0148(2) Uani 1 1 d .
Cl1 Cl 1.14632(4) 0.792421(19) 0.66829(2) 0.02270(7) Uani 1 1 d .
Cl2 Cl 1.07850(4) 0.98203(2) 0.90505(2) 0.02659(8) Uani 1 1 d .
Cl3 Cl 0.71376(4) 0.959542(18) 0.63816(2) 0.02097(7) Uani 1 1 d .
C1S C 0.41553(18) 0.96861(9) 0.14129(13) 0.0294(3) Uani 1 1 d .
H1S1 H 0.3678 1.0107 0.1262 0.035 Uiso 1 1 calc R
H1S2 H 0.4207 0.9647 0.2049 0.035 Uiso 1 1 calc R
Cl1S Cl 0.31933(5) 0.90143(3) 0.09731(4) 0.04394(12) Uani 1 1 d .
Cl2S Cl 0.58264(4) 0.97138(2) 0.10366(3) 0.03074(8) Uani 1 1 d .

loop_
_atom_site_aniso_label
_atom_site_aniso_U_11
_atom_site_aniso_U_22
_atom_site_aniso_U_33
_atom_site_aniso_U_23
_atom_site_aniso_U_13
_atom_site_aniso_U_12
W1 0.01054(2) 0.00940(2) 0.01137(2) -0.00037(2) -0.00019(2) 0.00044(2)
C1 0.0158(6) 0.0129(6) 0.0162(6) 0.0000(5) -0.0011(5) 0.0000(5)
C2 0.0145(6) 0.0190(6) 0.0175(6) 0.0002(5) 0.0022(5) -0.0027(5)
C3 0.0223(7) 0.0257(8) 0.0208(7) 0.0056(6) 0.0020(5) -0.0040(6)
C4 0.0223(7) 0.0237(7) 0.0251(7) -0.0050(6) 0.0042(6) -0.0087(6)
C5 0.0160(7) 0.0270(8) 0.0264(7) 0.0013(6) 0.0025(5) 0.0022(6)
C6 0.0139(6) 0.0365(9) 0.0252(7) 0.0060(6) 0.0029(5) 0.0051(6)
O1 0.0122(4) 0.0188(5) 0.0180(5) 0.0032(4) 0.0005(4) 0.0019(4)
C7 0.0185(7) 0.0200(7) 0.0212(7) 0.0056(5) 0.0041(5) -0.0003(5)
C8 0.0200(7) 0.0205(7) 0.0176(6) 0.0063(5) 0.0027(5) 0.0023(5)
O2 0.0156(5) 0.0124(4) 0.0178(5) 0.0026(3) 0.0036(4) 0.0037(3)
C9 0.0241(7) 0.0193(7) 0.0292(8) 0.0043(6) 0.0065(6) 0.0115(6)
S1 0.01783(15) 0.01322(14) 0.01445(14) 0.00023(11) -0.00426(11) 0.00157(12)
O11 0.0197(5) 0.0246(6) 0.0320(6) 0.0041(5) -0.0107(5) -0.0008(4)
O12 0.0357(6) 0.0228(5) 0.0139(5) -0.0016(4) 0.0001(4) 0.0073(5)
O13 0.0171(5) 0.0150(4) 0.0138(4) 0.0011(3) -0.0014(3) 0.0041(4)
C11 0.0234(7) 0.0162(6) 0.0201(7) 0.0023(5) -0.0023(5) 0.0007(5)
F11 0.0227(5) 0.0248(5) 0.0429(6) -0.0021(4) -0.0029(4) -0.0061(4)
F12 0.0502(7) 0.0206(5) 0.0277(5) 0.0112(4) -0.0039(5) -0.0002(5)
F13 0.0336(5) 0.0191(4) 0.0293(5) -0.0059(4) 0.0019(4) 0.0065(4)
S2 0.01658(15) 0.01297(14) 0.01742(15) -0.00358(12) -0.00022(12) -0.00090(12)
O21 0.0318(6) 0.0143(5) 0.0337(6) 0.0013(4) -0.0025(5) 0.0022(4)
O22 0.0258(6) 0.0254(6) 0.0228(5) -0.0061(4) 0.0084(4) -0.0011(4)
O23 0.0182(5) 0.0156(5) 0.0160(4) -0.0043(4) -0.0012(4) -0.0014(4)
C21 0.0200(7) 0.0250(8) 0.0285(8) -0.0078(6) -0.0019(6) -0.0035(6)
F21 0.0225(5) 0.0408(6) 0.0434(6) -0.0039(5) 0.0077(4) -0.0103(5)
F22 0.0342(6) 0.0394(6) 0.0506(7) -0.0258(6) -0.0092(5) -0.0082(5)
F23 0.0258(5) 0.0366(6) 0.0325(5) -0.0018(5) -0.0089(4) 0.0066(4)
N1 0.0130(5) 0.0123(5) 0.0147(5) -0.0003(4) -0.0016(4) 0.0004(4)
C31 0.0138(6) 0.0120(5) 0.0140(6) 0.0000(4) -0.0005(4) -0.0015(4)
C32 0.0137(6) 0.0175(6) 0.0165(6) -0.0010(5) 0.0004(5) 0.0001(5)
C33 0.0159(6) 0.0221(7) 0.0161(6) -0.0005(5) -0.0024(5) -0.0027(5)
C34 0.0211(7) 0.0189(6) 0.0126(6) -0.0028(5) 0.0003(5) -0.0065(5)
C35 0.0209(7) 0.0145(6) 0.0163(6) -0.0016(5) 0.0029(5) -0.0016(5)
C36 0.0156(6) 0.0126(6) 0.0161(6) 0.0010(5) 0.0003(5) -0.0002(5)
Cl1 0.01996(16) 0.02573(17) 0.02216(16) -0.00344(13) -0.00191(13) 0.00833(13)
Cl2 0.0327(2) 0.02971(19) 0.01708(16) -0.00824(14) -0.00168(14) -0.00845(16)
Cl3 0.01959(16) 0.01949(15) 0.02350(16) -0.00083(13) -0.00292(12) 0.00626(12)
C1S 0.0249(8) 0.0261(8) 0.0374(9) -0.0041(7) 0.0030(7) 0.0032(6)
Cl1S 0.0277(2) 0.0434(3) 0.0607(3) -0.0121(2) 0.0010(2) -0.0068(2)
Cl2S 0.02464(19) 0.0290(2) 0.0386(2) 0.00295(17) 0.00195(16) 0.00090(15)

loop_
_atom_type_symbol
_atom_type_description
_atom_type_scat_dispersion_real
_atom_type_scat_dispersion_imag
_atom_type_scat_source
C C 0.0033 0.0016 'International Tables Vol C Tables 4.2.6.8 and 6.1.1.4'
H H 0.0000 0.0000 'International Tables Vol C Tables 4.2.6.8 and 6.1.1.4'
N N 0.0061 0.0033 'International Tables Vol C Tables 4.2.6.8 and 6.1.1.4'
O O 0.0106 0.0060 'International Tables Vol C Tables 4.2.6.8 and 6.1.1.4'
F F 0.0171 0.0103 'International Tables Vol C Tables 4.2.6.8 and 6.1.1.4'
S S 0.1246 0.1234 'International Tables Vol C Tables 4.2.6.8 and 6.1.1.4'
Cl Cl 0.1484 0.1585 'International Tables Vol C Tables 4.2.6.8 and 6.1.1.4'
W W -0.8490 6.8722 'International Tables Vol C Tables 4.2.6.8 and 6.1.1.4'

loop_
_geom_angle_atom_site_label_1
_geom_angle_atom_site_label_2
_geom_angle_atom_site_label_3
_geom_angle
N1 W1 C1 100.41(6)
N1 W1 O13 98.99(5)
C1 W1 O13 99.68(5)
N1 W1 O2 96.19(5)
C1 W1 O2 98.51(5)
O13 W1 O2 153.73(4)
N1 W1 O23 168.32(5)
C1 W1 O23 91.19(5)
O13 W1 O23 80.24(4)
O2 W1 O23 80.57(4)
N1 W1 O1 92.83(5)
C1 W1 O1 165.61(5)
O13 W1 O1 83.66(4)
O2 W1 O1 74.26(4)
O23 W1 O1 75.49(4)
C2 C1 W1 141.39(11)
C2 C1 H1 109.4(12)
W1 C1 H1 109.2(12)
C1 C2 C4 113.57(12)
C1 C2 C5 108.42(12)
C4 C2 C5 109.03(13)
C1 C2 C3 108.41(12)
C4 C2 C3 108.59(13)
C5 C2 C3 108.72(13)
C2 C3 H3A 109.5
C2 C3 H3B 109.5
H3A C3 H3B 109.5
C2 C3 H3C 109.5
H3A C3 H3C 109.5
H3B C3 H3C 109.5
C2 C4 H4A 109.5
C2 C4 H4B 109.5
H4A C4 H4B 109.5
C2 C4 H4C 109.5
H4A C4 H4C 109.5
H4B C4 H4C 109.5
C2 C5 H5A 109.5
C2 C5 H5B 109.5
H5A C5 H5B 109.5
C2 C5 H5C 109.5
H5A C5 H5C 109.5
H5B C5 H5C 109.5
O1 C6 H6A 109.5
O1 C6 H6B 109.5
H6A C6 H6B 109.5
O1 C6 H6C 109.5
H6A C6 H6C 109.5
H6B C6 H6C 109.5
C6 O1 C7 112.34(12)
C6 O1 W1 123.58(9)
C7 O1 W1 111.46(8)
O1 C7 C8 107.32(12)
O1 C7 H7A 110.3
C8 C7 H7A 110.3
O1 C7 H7B 110.3
C8 C7 H7B 110.3
H7A C7 H7B 108.5
O2 C8 C7 107.67(12)
O2 C8 H8A 110.2
C7 C8 H8A 110.2
O2 C8 H8B 110.2
C7 C8 H8B 110.2
H8A C8 H8B 108.5
C9 O2 C8 114.19(11)
C9 O2 W1 129.84(9)
C8 O2 W1 115.16(8)
O2 C9 H9A 109.5
O2 C9 H9B 109.5
H9A C9 H9B 109.5
O2 C9 H9C 109.5
H9A C9 H9C 109.5
H9B C9 H9C 109.5
O11 S1 O12 119.08(8)
O11 S1 O13 111.13(7)
O12 S1 O13 113.59(6)
O11 S1 C11 105.18(7)
O12 S1 C11 105.31(8)
O13 S1 C11 100.13(6)
S1 O13 W1 135.55(6)
F13 C11 F11 108.86(13)
F13 C11 F12 108.30(13)
F11 C11 F12 108.54(13)
F13 C11 S1 111.05(11)
F11 C11 S1 110.66(11)
F12 C11 S1 109.35(11)
O22 S2 O21 118.18(8)
O22 S2 O23 113.37(7)
O21 S2 O23 113.11(7)
O22 S2 C21 105.17(8)
O21 S2 C21 105.29(8)
O23 S2 C21 99.06(7)
S2 O23 W1 141.34(7)
F21 C21 F23 107.93(14)
F21 C21 F22 108.01(14)
F23 C21 F22 108.61(14)
F21 C21 S2 111.34(12)
F23 C21 S2 110.92(11)
F22 C21 S2 109.93(12)
C31 N1 W1 170.71(11)
N1 C31 C32 122.03(12)
N1 C31 C36 121.02(12)
C32 C31 C36 116.88(12)
C33 C32 C31 122.38(13)
C33 C32 Cl1 118.31(11)
C31 C32 Cl1 119.27(11)
C34 C33 C32 118.13(13)
C34 C33 H33 120.9
C32 C33 H33 120.9
C33 C34 C35 122.02(13)
C33 C34 Cl2 119.07(11)
C35 C34 Cl2 118.88(12)
C36 C35 C34 118.61(13)
C36 C35 H35 120.7
C34 C35 H35 120.7
C35 C36 C31 121.97(13)
C35 C36 Cl3 119.06(11)
C31 C36 Cl3 118.92(10)
Cl2S C1S Cl1S 112.34(10)
Cl2S C1S H1S1 109.1
Cl1S C1S H1S1 109.1
Cl2S C1S H1S2 109.1
Cl1S C1S H1S2 109.1
H1S1 C1S H1S2 107.9

loop_
_geom_bond_atom_site_label_1
_geom_bond_atom_site_label_2
_geom_bond_distance
W1 N1 1.7360(11)
W1 C1 1.9183(15)
W1 O13 2.0561(10)
W1 O2 2.1031(10)
W1 O23 2.1710(10)
W1 O1 2.3122(10)
C1 C2 1.510(2)
C1 H1 0.975(14)
C2 C4 1.533(2)
C2 C5 1.536(2)
C2 C3 1.538(2)
C3 H3A 0.9800
C3 H3B 0.9800
C3 H3C 0.9800
C4 H4A 0.9800
C4 H4B 0.9800
C4 H4C 0.9800
C5 H5A 0.9800
C5 H5B 0.9800
C5 H5C 0.9800
C6 O1 1.4356(18)
C6 H6A 0.9800
C6 H6B 0.9800
C6 H6C 0.9800
O1 C7 1.4372(18)
C7 C8 1.492(2)
C7 H7A 0.9900
C7 H7B 0.9900
C8 O2 1.4642(17)
C8 H8A 0.9900
C8 H8B 0.9900
O2 C9 1.4431(17)
C9 H9A 0.9800
C9 H9B 0.9800
C9 H9C 0.9800
S1 O11 1.4243(12)
S1 O12 1.4291(12)
S1 O13 1.5020(10)
S1 C11 1.8299(16)
C11 F13 1.3256(18)
C11 F11 1.3258(18)
C11 F12 1.3301(17)
S2 O22 1.4284(12)
S2 O21 1.4293(12)
S2 O23 1.4837(11)
S2 C21 1.8261(17)
C21 F21 1.328(2)
C21 F23 1.328(2)
C21 F22 1.3305(19)
N1 C31 1.3780(17)
C31 C32 1.4026(19)
C31 C36 1.4042(19)
C32 C33 1.3861(19)
C32 Cl1 1.7312(15)
C33 C34 1.383(2)
C33 H33 0.9500
C34 C35 1.386(2)
C34 Cl2 1.7336(14)
C35 C36 1.3825(19)
C35 H35 0.9500
C36 Cl3 1.7216(14)
C1S Cl2S 1.7558(19)
C1S Cl1S 1.7663(19)
C1S H1S1 0.9900
C1S H1S2 0.9900
